data_2215573
loop_
_publ_author_name
'Zulfiqar Ali Khan'
'Khalid M. Khan'
'Shazia Anjum'

_publ_section_title
;
 2-(2-Chlorobenzamido)benzoic acid
;
_journal_coeditor_code KP2128
_journal_issue 10
_journal_name_full 'Acta Crystallographica Section E'
_journal_page_first o4103
_journal_page_last o4103
_journal_paper_doi 10.1107/S1600536807044352
_journal_volume 63
_journal_year 2007
_chemical_formula_iupac 'C14 H10 Cl N O3'
_chemical_formula_moiety 'C14 H10 Cl N O3'
_chemical_formula_sum 'C14 H10 Cl N O3'
_chemical_formula_weight 275.68
_chemical_melting_point 379
_chemical_name_systematic
;
 2-(2-Chlorobenzamido)benzoic acid
;
_space_group_IT_number 14
_symmetry_cell_setting monoclinic
_symmetry_space_group_name_Hall '-P 2ybc'
_symmetry_space_group_name_H-M 'P 1 21/c 1'
_atom_sites_solution_hydrogens geom
_atom_sites_solution_primary direct
_atom_sites_solution_secondary difmap
_audit_creation_method SHELXL97
_cell_angle_alpha 90.00
_cell_angle_beta 97.1220(10)
_cell_angle_gamma 90.00
_cell_formula_units_Z 4
_cell_length_a 10.7808(7)
_cell_length_b 15.9978(11)
_cell_length_c 7.2944(5)
_cell_measurement_reflns_used 1776
_cell_measurement_temperature 283(2)
_cell_measurement_theta_max 27.21
_cell_measurement_theta_min 2.55
_cell_volume 1248.35(15)
_computing_cell_refinement 'SAINT (Siemens, 1996)'
_computing_data_collection 'SMART (Siemens, 1996)'
_computing_data_reduction 'SAINT (Siemens, 1996)'
_computing_molecular_graphics 'SHELXTL (Sheldrick, 1997)'
_computing_publication_material
;
SHELXTL (Sheldrick, 1997), PARST (Nardelli, 1995) and PLATON
(Spek, 2003)
;
_computing_structure_refinement 'SHELXTL (Sheldrick, 1997)'
_computing_structure_solution 'SHELXTL (Sheldrick, 1997)'
_diffrn_ambient_temperature 283(2)
_diffrn_detector_area_resol_mean 8.33
_diffrn_measured_fraction_theta_full 0.995
_diffrn_measured_fraction_theta_max 0.995
_diffrn_measurement_device_type 'Bruker SMART APEX CCD area-detector'
_diffrn_measurement_method \w
_diffrn_radiation_monochromator graphite
_diffrn_radiation_source 'fine-focus sealed tube'
_diffrn_radiation_type MoK\a
_diffrn_radiation_wavelength 0.71073
_diffrn_reflns_av_R_equivalents 0.0257
_diffrn_reflns_av_sigmaI/netI 0.0302
_diffrn_reflns_limit_h_max 12
_diffrn_reflns_limit_h_min -11
_diffrn_reflns_limit_k_max 18
_diffrn_reflns_limit_k_min -19
_diffrn_reflns_limit_l_max 8
_diffrn_reflns_limit_l_min -8
_diffrn_reflns_number 6230
_diffrn_reflns_theta_full 25.00
_diffrn_reflns_theta_max 25.00
_diffrn_reflns_theta_min 1.90
_diffrn_standards_decay_% 0
_diffrn_standards_interval_count 0
_diffrn_standards_number 0
_exptl_absorpt_coefficient_mu 0.308
_exptl_absorpt_correction_T_max 0.9758
_exptl_absorpt_correction_T_min 0.8997
_exptl_absorpt_correction_type multi-scan
_exptl_absorpt_process_details '(SADABS; Sheldrick, 1996)'
_exptl_crystal_colour colourless
_exptl_crystal_density_diffrn 1.467
_exptl_crystal_density_method 'not measured'
_exptl_crystal_description block
_exptl_crystal_F_000 568
_exptl_crystal_size_max 0.35
_exptl_crystal_size_mid 0.33
_exptl_crystal_size_min 0.08
_refine_diff_density_max 0.226
_refine_diff_density_min -0.323
_refine_ls_extinction_method none
_refine_ls_goodness_of_fit_ref 1.071
_refine_ls_hydrogen_treatment mixed
_refine_ls_matrix_type full
_refine_ls_number_parameters 180
_refine_ls_number_reflns 2188
_refine_ls_number_restraints 0
_refine_ls_restrained_S_all 1.071
_refine_ls_R_factor_all 0.0604
_refine_ls_R_factor_gt 0.0452
_refine_ls_shift/su_max 0.000
_refine_ls_shift/su_mean 0.000
_refine_ls_structure_factor_coef Fsqd
_refine_ls_weighting_details 'calc w = 1/[\s^2^(Fo^2^)+(0.0432P)^2^+0.495P] where P=(Fo^2^+2Fc^2^)/3'
_refine_ls_weighting_scheme calc
_refine_ls_wR_factor_gt 0.1001
_refine_ls_wR_factor_ref 0.1086
_reflns_number_gt 1725
_reflns_number_total 2188
_reflns_threshold_expression I>2\s(I)
_cod_data_source_file kp2128.cif
_cod_data_source_block I
_cod_original_sg_symbol_H-M P21/c
_cod_database_code 2215573
_cod_database_fobs_code 2215573

loop_
_symmetry_equiv_pos_as_xyz
'x, y, z'
'-x, y+1/2, -z+1/2'
'-x, -y, -z'
'x, -y-1/2, z-1/2'

loop_
_atom_site_type_symbol
_atom_site_label
_atom_site_fract_x
_atom_site_fract_y
_atom_site_fract_z
_atom_site_U_iso_or_equiv
_atom_site_adp_type
_atom_site_calc_flag
_atom_site_refinement_flags
_atom_site_occupancy
Cl Cl1 0.74177(7) 0.65886(5) -0.01354(10) 0.0683(3) Uani d . 1
O O1 0.97574(15) 0.51058(10) -0.2858(3) 0.0541(5) Uani d . 1
N N1 0.98919(18) 0.64494(13) -0.1894(3) 0.0415(5) Uani d . 1
O O3 1.15398(17) 0.87729(11) -0.0861(3) 0.0559(5) Uani d . 1
O O2 0.97761(16) 0.80934(10) -0.1690(3) 0.0584(5) Uani d . 1
C C2 0.7035(2) 0.62740(15) -0.2423(3) 0.0433(6) Uani d . 1
C C3 0.5802(2) 0.63371(18) -0.3190(4) 0.0553(7) Uani d . 1
H H3A 0.5211 0.6563 -0.2506 0.066 Uiso calc R 1
C C4 0.5451(2) 0.60673(19) -0.4956(4) 0.0597(8) Uani d . 1
H H4A 0.4619 0.6106 -0.5466 0.072 Uiso calc R 1
C C5 0.6319(2) 0.57403(18) -0.5981(4) 0.0560(7) Uani d . 1
H H5A 0.6079 0.5567 -0.7190 0.067 Uiso calc R 1
C C6 0.7549(2) 0.56701(16) -0.5213(3) 0.0468(6) Uani d . 1
H H6A 0.8132 0.5442 -0.5910 0.056 Uiso calc R 1
C C1 0.7934(2) 0.59333(13) -0.3420(3) 0.0378(6) Uani d . 1
C C7 0.9274(2) 0.57911(14) -0.2679(3) 0.0387(6) Uani d . 1
C C8 1.1139(2) 0.65116(14) -0.1069(3) 0.0367(5) Uani d . 1
C C13 1.1887(2) 0.58132(15) -0.0640(3) 0.0458(6) Uani d . 1
H H13A 1.1569 0.5281 -0.0906 0.055 Uiso calc R 1
C C12 1.3100(2) 0.59119(17) 0.0180(4) 0.0526(7) Uani d . 1
H H12A 1.3596 0.5442 0.0460 0.063 Uiso calc R 1
C C11 1.3593(2) 0.66937(17) 0.0593(4) 0.0507(7) Uani d . 1
H H11A 1.4414 0.6754 0.1138 0.061 Uiso calc R 1
C C10 1.2851(2) 0.73829(16) 0.0186(3) 0.0439(6) Uani d . 1
H H10A 1.3179 0.7911 0.0479 0.053 Uiso calc R 1
C C9 1.1627(2) 0.73155(14) -0.0651(3) 0.0346(5) Uani d . 1
C C14 1.0881(2) 0.80848(14) -0.1115(3) 0.0389(6) Uani d . 1
H H1N1 0.954(2) 0.6908(15) -0.193(3) 0.039(7) Uiso d . 1
H H1O3 1.107(3) 0.920(2) -0.122(4) 0.080(11) Uiso d . 1

loop_
_atom_site_aniso_label
_atom_site_aniso_U_11
_atom_site_aniso_U_22
_atom_site_aniso_U_33
_atom_site_aniso_U_12
_atom_site_aniso_U_13
_atom_site_aniso_U_23
Cl1 0.0647(5) 0.0891(6) 0.0524(4) 0.0047(4) 0.0126(3) -0.0174(4)
O1 0.0418(10) 0.0363(10) 0.0818(14) 0.0031(8) -0.0015(9) -0.0151(9)
N1 0.0367(11) 0.0271(11) 0.0585(14) 0.0046(9) -0.0022(9) -0.0054(9)
O3 0.0494(11) 0.0327(10) 0.0819(14) -0.0050(9) -0.0063(10) 0.0057(9)
O2 0.0420(11) 0.0351(10) 0.0942(15) 0.0026(8) -0.0064(10) -0.0016(9)
C2 0.0447(14) 0.0401(14) 0.0458(14) 0.0017(11) 0.0087(11) 0.0007(11)
C3 0.0434(15) 0.0641(18) 0.0602(18) 0.0108(13) 0.0132(13) 0.0032(14)
C4 0.0383(15) 0.074(2) 0.0647(19) 0.0074(14) -0.0006(13) 0.0034(15)
C5 0.0490(17) 0.0667(18) 0.0503(16) 0.0018(14) -0.0020(13) -0.0028(14)
C6 0.0437(15) 0.0478(15) 0.0494(15) 0.0000(11) 0.0072(12) -0.0064(12)
C1 0.0392(13) 0.0284(12) 0.0460(14) -0.0014(10) 0.0065(11) 0.0000(10)
C7 0.0400(14) 0.0319(13) 0.0447(14) 0.0017(10) 0.0073(11) -0.0015(10)
C8 0.0348(13) 0.0384(13) 0.0372(13) 0.0022(10) 0.0050(10) -0.0003(10)
C13 0.0488(15) 0.0356(13) 0.0512(15) 0.0040(11) -0.0010(12) -0.0019(11)
C12 0.0435(15) 0.0531(17) 0.0591(17) 0.0150(13) -0.0017(12) 0.0053(13)
C11 0.0338(14) 0.0629(18) 0.0529(16) 0.0012(12) -0.0042(11) 0.0054(13)
C10 0.0422(14) 0.0438(14) 0.0449(14) -0.0070(11) 0.0024(11) 0.0035(11)
C9 0.0353(12) 0.0365(13) 0.0323(12) 0.0002(10) 0.0058(9) 0.0017(10)
C14 0.0401(14) 0.0352(13) 0.0410(14) -0.0010(11) 0.0033(11) -0.0013(10)

loop_
_atom_type_symbol
_atom_type_description
_atom_type_scat_dispersion_real
_atom_type_scat_dispersion_imag
_atom_type_scat_source
C C 0.0033 0.0016 'International Tables Vol C Tables 4.2.6.8 and 6.1.1.4'
H H 0.0000 0.0000 'International Tables Vol C Tables 4.2.6.8 and 6.1.1.4'
N N 0.0061 0.0033 'International Tables Vol C Tables 4.2.6.8 and 6.1.1.4'
O O 0.0106 0.0060 'International Tables Vol C Tables 4.2.6.8 and 6.1.1.4'
Cl Cl 0.1484 0.1585 'International Tables Vol C Tables 4.2.6.8 and 6.1.1.4'

loop_
_geom_angle_atom_site_label_1
_geom_angle_atom_site_label_2
_geom_angle_atom_site_label_3
_geom_angle
C7 N1 C8 129.7(2)
C7 N1 H1N1 118.8(16)
C8 N1 H1N1 111.4(16)
C14 O3 H1O3 109(2)
C3 C2 C1 121.0(2)
C3 C2 Cl1 117.9(2)
C1 C2 Cl1 121.02(18)
C4 C3 C2 119.9(3)
C4 C3 H3A 120.0
C2 C3 H3A 120.0
C3 C4 C5 120.4(2)
C3 C4 H4A 119.8
C5 C4 H4A 119.8
C4 C5 C6 119.8(3)
C4 C5 H5A 120.1
C6 C5 H5A 120.1
C5 C6 C1 121.2(2)
C5 C6 H6A 119.4
C1 C6 H6A 119.4
C6 C1 C2 117.7(2)
C6 C1 C7 117.2(2)
C2 C1 C7 125.0(2)
O1 C7 N1 123.6(2)
O1 C7 C1 120.1(2)
N1 C7 C1 116.3(2)
C13 C8 N1 122.4(2)
C13 C8 C9 119.7(2)
N1 C8 C9 117.9(2)
C12 C13 C8 119.9(2)
C12 C13 H13A 120.1
C8 C13 H13A 120.1
C11 C12 C13 121.2(2)
C11 C12 H12A 119.4
C13 C12 H12A 119.4
C10 C11 C12 118.9(2)
C10 C11 H11A 120.5
C12 C11 H11A 120.5
C11 C10 C9 122.0(2)
C11 C10 H10A 119.0
C9 C10 H10A 119.0
C10 C9 C8 118.4(2)
C10 C9 C14 119.6(2)
C8 C9 C14 122.0(2)
O2 C14 O3 122.1(2)
O2 C14 C9 124.7(2)
O3 C14 C9 113.3(2)

loop_
_geom_bond_atom_site_label_1
_geom_bond_atom_site_label_2
_geom_bond_distance
Cl1 C2 1.743(3)
O1 C7 1.228(3)
N1 C7 1.336(3)
N1 C8 1.407(3)
N1 H1N1 0.83(2)
O3 C14 1.311(3)
O3 H1O3 0.87(3)
O2 C14 1.213(3)
C2 C3 1.381(4)
C2 C1 1.393(3)
C3 C4 1.367(4)
C3 H3A 0.9300
C4 C5 1.372(4)
C4 H4A 0.9300
C5 C6 1.379(3)
C5 H5A 0.9300
C6 C1 1.388(3)
C6 H6A 0.9300
C1 C7 1.496(3)
C8 C13 1.390(3)
C8 C9 1.408(3)
C13 C12 1.378(3)
C13 H13A 0.9300
C12 C11 1.377(4)
C12 H12A 0.9300
C11 C10 1.373(3)
C11 H11A 0.9300
C10 C9 1.388(3)
C10 H10A 0.9300
C9 C14 1.486(3)

loop_
_geom_hbond_atom_site_label_D
_geom_hbond_atom_site_label_H
_geom_hbond_atom_site_label_A
_geom_hbond_site_symmetry_A
_geom_hbond_distance_DH
_geom_hbond_distance_HA
_geom_hbond_distance_DA
_geom_hbond_angle_DHA
_geom_hbond_publ_flag
N1 H1N1 Cl1 1_555 0.82(2) 2.82(2) 3.108(2) 103(3) yes
N1 H1N1 O2 1_555 0.82(2) 1.92(2) 2.638(3) 145(2) yes
O3 H1O3 O1 2_754 0.87(3) 1.79(3) 2.656(3) 173(3) yes
C10 H10A O3 1_555 0.93 2.356 2.694(3) 101 yes
C13 H13A O1 1_555 0.93 2.287 2.872(3) 120 yes

loop_
_geom_torsion_atom_site_label_1
_geom_torsion_atom_site_label_2
_geom_torsion_atom_site_label_3
_geom_torsion_atom_site_label_4
_geom_torsion
C1 C2 C3 C4 -0.4(4)
Cl1 C2 C3 C4 -177.5(2)
C2 C3 C4 C5 -0.6(4)
C3 C4 C5 C6 1.1(4)
C4 C5 C6 C1 -0.7(4)
C5 C6 C1 C2 -0.2(4)
C5 C6 C1 C7 177.0(2)
C3 C2 C1 C6 0.8(4)
Cl1 C2 C1 C6 177.76(18)
C3 C2 C1 C7 -176.2(2)
Cl1 C2 C1 C7 0.8(3)
C8 N1 C7 O1 -2.8(4)
C8 N1 C7 C1 179.4(2)
C6 C1 C7 O1 -47.6(3)
C2 C1 C7 O1 129.3(3)
C6 C1 C7 N1 130.3(2)
C2 C1 C7 N1 -52.8(3)
C7 N1 C8 C13 -12.4(4)
C7 N1 C8 C9 168.4(2)
N1 C8 C13 C12 -179.5(2)
C9 C8 C13 C12 -0.4(4)
C8 C13 C12 C11 0.2(4)
C13 C12 C11 C10 0.4(4)
C12 C11 C10 C9 -0.9(4)
C11 C10 C9 C8 0.7(4)
C11 C10 C9 C14 -178.0(2)
C13 C8 C9 C10 0.0(3)
N1 C8 C9 C10 179.2(2)
C13 C8 C9 C14 178.6(2)
N1 C8 C9 C14 -2.2(3)
C10 C9 C14 O2 -173.0(2)
C8 C9 C14 O2 8.4(4)
C10 C9 C14 O3 7.6(3)
C8 C9 C14 O3 -171.0(2)

loop_
_cod_related_entry_id
_cod_related_entry_database
_cod_related_entry_code
1 ChemSpider 636167
